data_2016523
loop_
_publ_author_name
'Govor, Evgeniy V.'
'Lysenko, Andrey B.'
'Domasevitch, Konstantin V.'
'Rusanov, Eduard B.'
'Chernega, Alexander N.'

_publ_section_title
;
 Copper(II) and cadmium(II) isothiocyanate coordination polymers with
 4,4'-bi-1,2,4-triazole
;
_journal_coeditor_code SQ3120
_journal_issue 3
_journal_name_full 'Acta Crystallographica Section C'
_journal_page_first m117
_journal_page_last m120
_journal_paper_doi 10.1107/S0108270108001479
_journal_volume 64
_journal_year 2008
_chemical_formula_iupac '[Cu (N C S)2 (C4 H4 N6)2], 2H2 O'
_chemical_formula_moiety 'C10 H8 Cu N14 S2, 2(H2 O)'
_chemical_formula_sum 'C10 H12 Cu N14 O2 S2'
_chemical_formula_weight 488.00
_chemical_name_systematic
;
catena-poly[[(4,4'-bi-1,2,4-triazole-\kN^1^)bis(thiocyanato-\kN)copper(II)]-
\m-4,4'-bi-1,2,4-triazole-\k^2^N^1^:N^1'^ dihydrate]
;
_space_group_IT_number 19
_space_group_name_Hall 'P 2ac 2ab'
_symmetry_cell_setting orthorhombic
_symmetry_space_group_name_Hall 'P 2ac 2ab'
_symmetry_space_group_name_H-M 'P 21 21 21'
_atom_sites_solution_hydrogens geom
_atom_sites_solution_primary direct
_atom_sites_solution_secondary difmap
_audit_creation_method SHELXL-97
_cell_angle_alpha 90.00
_cell_angle_beta 90.00
_cell_angle_gamma 90.00
_cell_formula_units_Z 4
_cell_length_a 6.9047(4)
_cell_length_b 12.5332(9)
_cell_length_c 21.8652(18)
_cell_measurement_reflns_used 8000
_cell_measurement_temperature 213(2)
_cell_measurement_theta_max 27.97
_cell_measurement_theta_min 1.86
_cell_volume 1892.2(2)
_computing_cell_refinement 'IPDS Software (Stoe & Cie, 2000)'
_computing_data_collection 'IPDS Software (Stoe & Cie, 2000)'
_computing_data_reduction 'IPDS Software (Stoe & Cie, 2000)'
_computing_molecular_graphics 'DIAMOND (Brandenburg, 1999)'
_computing_publication_material 'WinGX (Version 1.700.00; Farrugia, 1999)'
_computing_structure_refinement 'SHELXL97 (Sheldrick, 2008)'
_computing_structure_solution 'SHELXS97 (Sheldrick, 2008)'
_diffrn_ambient_temperature 213(2)
_diffrn_measured_fraction_theta_full 0.993
_diffrn_measured_fraction_theta_max 0.993
_diffrn_measurement_device_type 'Stoe IPDS'
_diffrn_measurement_method '\f oscillation scans'
_diffrn_radiation_monochromator graphite
_diffrn_radiation_source 'fine-focus sealed tube'
_diffrn_radiation_type MoK\a
_diffrn_radiation_wavelength 0.71073
_diffrn_reflns_av_R_equivalents 0.0429
_diffrn_reflns_av_sigmaI/netI 0.0318
_diffrn_reflns_limit_h_max 8
_diffrn_reflns_limit_h_min -8
_diffrn_reflns_limit_k_max 16
_diffrn_reflns_limit_k_min -16
_diffrn_reflns_limit_l_max 28
_diffrn_reflns_limit_l_min -28
_diffrn_reflns_number 18528
_diffrn_reflns_theta_full 27.97
_diffrn_reflns_theta_max 27.97
_diffrn_reflns_theta_min 1.86
_diffrn_standards_decay_% 0
_exptl_absorpt_coefficient_mu 1.418
_exptl_absorpt_correction_type none
_exptl_crystal_colour green
_exptl_crystal_density_diffrn 1.713
_exptl_crystal_density_method 'not measured'
_exptl_crystal_description prism
_exptl_crystal_F_000 988
_exptl_crystal_size_max 0.20
_exptl_crystal_size_mid 0.18
_exptl_crystal_size_min 0.18
_refine_diff_density_max 0.264
_refine_diff_density_min -0.244
_refine_ls_abs_structure_details 'Flack (1983), 1806 Friedel pairs'
_refine_ls_abs_structure_Flack -0.001(8)
_refine_ls_extinction_method none
_refine_ls_goodness_of_fit_ref 0.950
_refine_ls_hydrogen_treatment constr
_refine_ls_matrix_type full
_refine_ls_number_parameters 262
_refine_ls_number_reflns 4417
_refine_ls_number_restraints 0
_refine_ls_restrained_S_all 0.950
_refine_ls_R_factor_all 0.0251
_refine_ls_R_factor_gt 0.0219
_refine_ls_shift/su_max 0.001
_refine_ls_shift/su_mean 0.000
_refine_ls_structure_factor_coef Fsqd
_refine_ls_weighting_details 'calc w=1/[\s^2^(Fo^2^)+(0.0307P)^2^+0.0000P] where P=(Fo^2^+2Fc^2^)/3'
_refine_ls_weighting_scheme calc
_refine_ls_wR_factor_gt 0.0508
_refine_ls_wR_factor_ref 0.0515
_reflns_number_gt 4019
_reflns_number_total 4417
_reflns_threshold_expression >2sigma(I)
_cod_data_source_file sq3120.cif
_cod_data_source_block I
_cod_depositor_comments
;
The following automatic conversions were performed:
'_symmetry_cell_setting' value 'Orthorhombic' changed to 'orthorhombic'
according to '/home/saulius/struct/CIF-dictionaries/cif_core.dic'
dictionary named 'cif_core.dic' version 2.4.1 from 2010-06-29.

Automatic conversion script
Id: cif_fix_enum 1527 2010-12-29 10:47:43Z saulius 

The following automatic conversions were performed:

'_symmetry_cell_setting' value 'Orthorhombic' changed to
'orthorhombic' according to
/home/saulius/struct/CIF-dictionaries/cif_core.dic dictionary named
'cif_core.dic' version 2.4.1 from 2010-06-29.

Automatic conversion script
Id: cif_fix_values 1715 2011-07-08 13:25:40Z adriana 
;
_cod_database_code 2016523
_cod_database_fobs_code 2016523

loop_
_symmetry_equiv_pos_as_xyz
'x, y, z'
'-x+1/2, -y, z+1/2'
'x+1/2, -y+1/2, -z'
'-x, y+1/2, -z+1/2'

loop_
_atom_site_type_symbol
_atom_site_label
_atom_site_fract_x
_atom_site_fract_y
_atom_site_fract_z
_atom_site_U_iso_or_equiv
_atom_site_adp_type
_atom_site_calc_flag
_atom_site_refinement_flags
_atom_site_occupancy
Cu Cu1 0.40468(3) 0.220250(15) 0.831398(9) 0.01950(5) Uani d . 1
S S1 0.79981(9) 0.09578(5) 0.68072(3) 0.03784(13) Uani d . 1
S S2 -0.13170(9) 0.26397(5) 0.96452(3) 0.04031(14) Uani d . 1
O O1 0.6274(4) 0.94852(15) 1.03402(10) 0.0701(7) Uani d . 1
H H1W 0.5809 0.8858 1.0353 0.105 Uiso d R 1
H H2W 0.6482 0.9643 0.9968 0.105 Uiso d R 1
O O2 0.7618(4) 0.01984(15) 0.91451(11) 0.0643(6) Uani d . 1
H H3W 0.7561 0.0841 0.9268 0.097 Uiso d R 1
H H4W 0.6810 0.0121 0.8855 0.097 Uiso d R 1
N N1 0.3141(2) 0.06553(11) 0.82787(8) 0.0241(3) Uani d . 1
N N2 0.4377(2) -0.02263(11) 0.83130(8) 0.0255(3) Uani d . 1
N N3 0.1425(2) -0.07576(11) 0.81393(7) 0.0218(3) Uani d . 1
N N4 -0.2701(3) -0.24093(12) 0.81414(7) 0.0264(4) Uani d . 1
N N5 -0.2307(2) -0.22949(12) 0.75148(7) 0.0246(3) Uani d . 1
N N6 -0.0146(3) -0.14111(12) 0.80226(7) 0.0227(3) Uani d . 1
N N7 0.5203(3) 0.36161(12) 0.85532(7) 0.0217(3) Uani d . 1
N N8 0.6754(3) 0.41012(13) 0.82639(8) 0.0326(4) Uani d . 1
N N9 0.6022(3) 0.49857(11) 0.90889(7) 0.0239(3) Uani d . 1
N N10 0.6811(3) 0.64115(16) 1.04494(8) 0.0407(5) Uani d . 1
N N11 0.5754(3) 0.71456(14) 1.01082(8) 0.0378(4) Uani d . 1
N N12 0.6122(3) 0.57128(12) 0.95664(7) 0.0255(3) Uani d . 1
N N13 0.6402(3) 0.17816(13) 0.78821(8) 0.0288(4) Uani d . 1
N N14 0.1825(3) 0.24998(13) 0.88514(8) 0.0298(4) Uani d . 1
C C1 0.1385(3) 0.03238(14) 0.81808(9) 0.0266(4) Uani d . 1
H H1 0.0279 0.0757 0.8145 0.032 Uiso calc R 1
C C2 0.3286(3) -0.10618(14) 0.82260(9) 0.0255(4) Uani d . 1
H H2 0.3727 -0.1771 0.8224 0.031 Uiso calc R 1
C C3 -0.1371(3) -0.18731(15) 0.84297(8) 0.0268(4) Uani d . 1
H H3 -0.1272 -0.1814 0.8857 0.032 Uiso calc R 1
C C4 -0.0788(3) -0.17001(14) 0.74566(8) 0.0273(4) Uani d . 1
H H4 -0.0217 -0.1499 0.7084 0.033 Uiso calc R 1
C C5 0.4781(3) 0.41586(14) 0.90471(8) 0.0234(4) Uani d . 1
H H5 0.3784 0.3999 0.9325 0.028 Uiso calc R 1
C C6 0.7224(4) 0.49264(17) 0.85969(10) 0.0359(5) Uani d . 1
H H6 0.8236 0.5405 0.8510 0.043 Uiso calc R 1
C C7 0.7026(4) 0.55633(18) 1.01149(10) 0.0361(5) Uani d . 1
H H7 0.7699 0.4944 1.0232 0.043 Uiso calc R 1
C C8 0.5355(4) 0.67114(16) 0.95857(10) 0.0340(5) Uani d . 1
H H8 0.4647 0.7036 0.9269 0.041 Uiso calc R 1
C C9 0.7048(3) 0.14259(14) 0.74378(9) 0.0248(4) Uani d . 1
C C10 0.0517(3) 0.25614(14) 0.91798(8) 0.0256(4) Uani d . 1

loop_
_atom_site_aniso_label
_atom_site_aniso_U_11
_atom_site_aniso_U_22
_atom_site_aniso_U_33
_atom_site_aniso_U_12
_atom_site_aniso_U_13
_atom_site_aniso_U_23
Cu1 0.01990(11) 0.01771(9) 0.02089(9) -0.00181(8) 0.00063(9) -0.00212(8)
S1 0.0364(3) 0.0397(3) 0.0374(3) 0.0022(2) 0.0087(2) -0.0123(2)
S2 0.0360(4) 0.0467(3) 0.0382(3) 0.0068(2) 0.0163(2) 0.0070(2)
O1 0.0974(19) 0.0427(10) 0.0704(13) 0.0047(11) -0.0371(14) -0.0124(9)
O2 0.0622(15) 0.0491(11) 0.0817(15) -0.0008(10) -0.0313(12) -0.0055(10)
N1 0.0220(9) 0.0172(6) 0.0331(8) -0.0026(5) -0.0033(7) -0.0001(6)
N2 0.0207(9) 0.0222(6) 0.0336(8) -0.0018(6) -0.0036(7) -0.0005(7)
N3 0.0227(10) 0.0181(7) 0.0247(7) -0.0051(6) -0.0048(6) -0.0005(5)
N4 0.0269(10) 0.0273(8) 0.0250(7) -0.0052(6) 0.0008(6) -0.0005(6)
N5 0.0266(9) 0.0242(7) 0.0229(7) -0.0049(7) -0.0021(6) -0.0002(7)
N6 0.0219(9) 0.0222(7) 0.0240(8) -0.0076(6) -0.0042(6) -0.0023(6)
N7 0.0245(9) 0.0189(7) 0.0218(7) -0.0023(6) 0.0007(6) -0.0030(6)
N8 0.0390(11) 0.0279(8) 0.0309(9) -0.0113(7) 0.0149(8) -0.0082(8)
N9 0.0260(9) 0.0220(7) 0.0238(7) -0.0035(7) 0.0031(7) -0.0073(5)
N10 0.0497(14) 0.0435(10) 0.0290(9) -0.0039(9) -0.0021(9) -0.0108(8)
N11 0.0473(13) 0.0311(8) 0.0350(8) -0.0018(9) 0.0000(8) -0.0152(7)
N12 0.0290(10) 0.0227(7) 0.0246(7) -0.0013(7) -0.0001(7) -0.0090(6)
N13 0.0263(11) 0.0226(7) 0.0374(9) -0.0014(7) 0.0072(7) -0.0040(7)
N14 0.0274(10) 0.0336(9) 0.0284(8) -0.0064(7) 0.0061(7) -0.0053(6)
C1 0.0269(12) 0.0204(8) 0.0326(10) -0.0012(7) -0.0035(8) -0.0003(7)
C2 0.0246(11) 0.0204(8) 0.0315(10) -0.0005(7) -0.0013(8) -0.0002(7)
C3 0.0302(12) 0.0272(8) 0.0230(9) -0.0063(7) -0.0005(7) -0.0002(7)
C4 0.0315(12) 0.0291(9) 0.0213(8) -0.0071(9) -0.0027(9) -0.0002(7)
C5 0.0258(11) 0.0212(8) 0.0232(8) -0.0018(7) 0.0029(7) -0.0028(7)
C6 0.0398(15) 0.0300(10) 0.0378(12) -0.0121(9) 0.0161(10) -0.0097(9)
C7 0.0454(16) 0.0337(11) 0.0293(11) 0.0014(10) -0.0060(10) -0.0044(9)
C8 0.0464(15) 0.0246(9) 0.0309(10) 0.0019(9) -0.0032(10) -0.0051(8)
C9 0.0229(11) 0.0175(8) 0.0339(10) 0.0002(7) -0.0005(9) 0.0005(7)
C10 0.0284(12) 0.0261(9) 0.0222(8) -0.0018(7) -0.0032(7) 0.0005(7)

loop_
_atom_type_symbol
_atom_type_description
_atom_type_scat_dispersion_real
_atom_type_scat_dispersion_imag
_atom_type_scat_source
C C 0.0033 0.0016 'International Tables Vol C Tables 4.2.6.8 and 6.1.1.4'
H H 0.0000 0.0000 'International Tables Vol C Tables 4.2.6.8 and 6.1.1.4'
N N 0.0061 0.0033 'International Tables Vol C Tables 4.2.6.8 and 6.1.1.4'
O O 0.0106 0.0060 'International Tables Vol C Tables 4.2.6.8 and 6.1.1.4'
S S 0.1246 0.1234 'International Tables Vol C Tables 4.2.6.8 and 6.1.1.4'
Cu Cu 0.3201 1.2651 'International Tables Vol C Tables 4.2.6.8 and 6.1.1.4'

loop_
_geom_angle_atom_site_label_1
_geom_angle_atom_site_label_2
_geom_angle_atom_site_label_3
_geom_angle_site_symmetry_3
_geom_angle
_geom_angle_publ_flag
N13 Cu1 N14 . 171.45(8) y
N13 Cu1 N7 . 91.90(7) y
N14 Cu1 N7 . 89.27(7) y
N13 Cu1 N1 . 88.87(7) y
N14 Cu1 N1 . 87.91(7) y
N7 Cu1 N1 . 165.65(7) y
N13 Cu1 N5 4_556 97.47(7) no
N14 Cu1 N5 4_556 90.67(7) no
N7 Cu1 N5 4_556 100.00(6) no
N1 Cu1 N5 4_556 94.09(6) no
H1W O1 H2W . 108.1 no
H3W O2 H4W . 108.3 no
C1 N1 N2 . 109.01(15) no
C1 N1 Cu1 . 126.63(13) no
N2 N1 Cu1 . 124.20(12) no
C2 N2 N1 . 105.91(15) no
C2 N3 C1 . 106.91(16) no
C2 N3 N6 . 127.12(15) no
C1 N3 N6 . 125.96(17) no
C3 N4 N5 . 106.45(16) no
C4 N5 N4 . 108.19(15) no
C4 N5 Cu1 4_546 120.80(12) no
N4 N5 Cu1 4_546 130.53(12) no
C3 N6 C4 . 106.22(16) no
C3 N6 N3 . 128.33(16) no
C4 N6 N3 . 125.44(17) no
C5 N7 N8 . 108.72(15) no
C5 N7 Cu1 . 125.70(14) no
N8 N7 Cu1 . 125.07(12) no
C6 N8 N7 . 106.58(16) no
C5 N9 C6 . 106.98(15) no
C5 N9 N12 . 126.01(17) no
C6 N9 N12 . 126.89(17) no
C7 N10 N11 . 107.43(18) no
C8 N11 N10 . 107.86(17) no
C8 N12 C7 . 106.08(16) no
C8 N12 N9 . 127.49(17) no
C7 N12 N9 . 126.42(17) no
C9 N13 Cu1 . 146.11(18) no
C10 N14 Cu1 . 172.84(16) no
N1 C1 N3 . 108.12(17) no
N1 C1 H1 . 125.9 no
N3 C1 H1 . 125.9 no
N2 C2 N3 . 110.04(16) no
N2 C2 H2 . 125.0 no
N3 C2 H2 . 125.0 no
N4 C3 N6 . 110.02(16) no
N4 C3 H3 . 125.0 no
N6 C3 H3 . 125.0 no
N5 C4 N6 . 109.11(17) no
N5 C4 H4 . 125.4 no
N6 C4 H4 . 125.4 no
N7 C5 N9 . 108.31(17) no
N7 C5 H5 . 125.8 no
N9 C5 H5 . 125.8 no
N8 C6 N9 . 109.40(19) no
N8 C6 H6 . 125.3 no
N9 C6 H6 . 125.3 no
N10 C7 N12 . 109.3(2) no
N10 C7 H7 . 125.4 no
N12 C7 H7 . 125.4 no
N11 C8 N12 . 109.36(19) no
N11 C8 H8 . 125.3 no
N12 C8 H8 . 125.3 no
N13 C9 S1 . 178.21(18) no
N14 C10 S2 . 179.5(2) no

loop_
_geom_bond_atom_site_label_1
_geom_bond_atom_site_label_2
_geom_bond_site_symmetry_2
_geom_bond_distance
_geom_bond_publ_flag
Cu1 N13 . 1.9530(18) y
Cu1 N14 . 1.9678(18) y
Cu1 N7 . 2.0124(15) y
Cu1 N1 . 2.0390(14) y
Cu1 N5 4_556 2.2637(15) y
S1 C9 . 1.636(2) no
S2 C10 . 1.627(2) no
O1 H1W . 0.8500 no
O1 H2W . 0.8500 no
O2 H3W . 0.8500 no
O2 H4W . 0.8500 no
N1 C1 . 1.299(3) no
N1 N2 . 1.398(2) no
N2 C2 . 1.304(2) no
N3 C2 . 1.354(3) no
N3 C1 . 1.359(2) no
N3 N6 . 1.383(2) no
N4 C3 . 1.301(3) no
N4 N5 . 1.404(2) no
N5 C4 . 1.293(3) no
N5 Cu1 4_546 2.2637(15) no
N6 C3 . 1.358(3) no
N6 C4 . 1.364(2) no
N7 C5 . 1.309(2) no
N7 N8 . 1.385(2) no
N8 C6 . 1.306(3) no
N9 C5 . 1.348(2) no
N9 C6 . 1.361(3) no
N9 N12 . 1.387(2) no
N10 C7 . 1.299(3) no
N10 N11 . 1.391(3) no
N11 C8 . 1.295(3) no
N12 C8 . 1.359(3) no
N12 C7 . 1.365(3) no
N13 C9 . 1.158(3) no
N14 C10 . 1.157(3) no
C1 H1 . 0.9400 no
C2 H2 . 0.9400 no
C3 H3 . 0.9400 no
C4 H4 . 0.9400 no
C5 H5 . 0.9400 no
C6 H6 . 0.9400 no
C7 H7 . 0.9400 no
C8 H8 . 0.9400 no

loop_
_geom_hbond_atom_site_label_D
_geom_hbond_atom_site_label_H
_geom_hbond_atom_site_label_A
_geom_hbond_site_symmetry_A
_geom_hbond_distance_DH
_geom_hbond_distance_HA
_geom_hbond_distance_DA
_geom_hbond_angle_DHA
_geom_hbond_publ_flag
O1 H1W N11 . 0.850 2.212 2.997(3) 153.7 yes
O1 H2W O2 1_565 0.850 2.082 2.914(3) 165.6 yes
O2 H3W S2 1_655 0.850 2.522 3.331(2) 159.4 yes
O2 H4W N2 . 0.850 2.102 2.933(3) 165.7 yes

loop_
_geom_torsion_atom_site_label_1
_geom_torsion_atom_site_label_2
_geom_torsion_atom_site_label_3
_geom_torsion_atom_site_label_4
_geom_torsion_site_symmetry_1
_geom_torsion_site_symmetry_4
_geom_torsion
_geom_torsion_publ_flag
N13 Cu1 N1 C1 . . -140.90(18) no
N14 Cu1 N1 C1 . . 47.02(18) no
N7 Cu1 N1 C1 . . 125.8(3) no
N5 Cu1 N1 C1 4_556 . -43.49(18) no
N13 Cu1 N1 N2 . . 34.10(15) no
N14 Cu1 N1 N2 . . -137.97(16) no
N7 Cu1 N1 N2 . . -59.2(4) no
N5 Cu1 N1 N2 4_556 . 131.51(15) no
C1 N1 N2 C2 . . 0.7(2) no
Cu1 N1 N2 C2 . . -175.09(14) no
C3 N4 N5 C4 . . -0.3(2) no
C3 N4 N5 Cu1 . 4_546 -172.24(14) no
C2 N3 N6 C3 . . 90.5(3) no
C1 N3 N6 C3 . . -90.4(3) no
C2 N3 N6 C4 . . -91.0(3) no
C1 N3 N6 C4 . . 88.1(3) y
N13 Cu1 N7 C5 . . -150.32(17) no
N14 Cu1 N7 C5 . . 21.21(18) no
N1 Cu1 N7 C5 . . -57.4(4) no
N5 Cu1 N7 C5 4_556 . 111.75(17) no
N13 Cu1 N7 N8 . . 20.63(16) no
N14 Cu1 N7 N8 . . -167.84(16) no
N1 Cu1 N7 N8 . . 113.5(3) no
N5 Cu1 N7 N8 4_556 . -77.29(16) no
C5 N7 N8 C6 . . 0.2(2) no
Cu1 N7 N8 C6 . . -172.07(16) no
C7 N10 N11 C8 . . 0.7(3) no
C5 N9 N12 C8 . . -99.4(3) no
C6 N9 N12 C8 . . 85.2(3) y
C5 N9 N12 C7 . . 80.8(3) n
C6 N9 N12 C7 . . -94.6(3) no
N7 Cu1 N13 C9 . . -132.5(3) no
N1 Cu1 N13 C9 . . 61.8(3) no
N5 Cu1 N13 C9 4_556 . -32.2(3) no
N2 N1 C1 N3 . . -1.0(2) no
Cu1 N1 C1 N3 . . 174.67(13) no
C2 N3 C1 N1 . . 0.9(2) no
N6 N3 C1 N1 . . -178.35(17) no
N1 N2 C2 N3 . . -0.1(2) no
C1 N3 C2 N2 . . -0.5(2) no
N6 N3 C2 N2 . . 178.76(17) no
N5 N4 C3 N6 . . 0.5(2) no
C4 N6 C3 N4 . . -0.4(2) no
N3 N6 C3 N4 . . 178.33(17) no
N4 N5 C4 N6 . . 0.0(2) no
Cu1 N5 C4 N6 4_546 . 172.90(12) no
C3 N6 C4 N5 . . 0.2(2) no
N3 N6 C4 N5 . . -178.59(17) no
N8 N7 C5 N9 . . -0.1(2) no
Cu1 N7 C5 N9 . . 172.04(13) no
C6 N9 C5 N7 . . 0.1(2) no
N12 N9 C5 N7 . . -176.06(18) no
N7 N8 C6 N9 . . -0.1(3) no
C5 N9 C6 N8 . . 0.0(3) no
N12 N9 C6 N8 . . 176.12(19) no
N11 N10 C7 N12 . . -0.7(3) no
C8 N12 C7 N10 . . 0.5(3) no
N9 N12 C7 N10 . . -179.6(2) no
N10 N11 C8 N12 . . -0.3(3) no
C7 N12 C8 N11 . . -0.1(3) no
N9 N12 C8 N11 . . -179.9(2) no
